data_2210788
loop_
_publ_author_name
'Jun Wan'
'Zheng-Zhong Peng'
'Sai Bi'
'Yue-Qin Yu'
'Shu-Sheng Zhang'

_publ_section_title
;
 3-(3<i>H</i>-Benzotriazol-1-yl)-1-(2,5-dichlorophenyl)-2-oxopropyl
 nicotinate
;
_journal_coeditor_code SJ2121
_journal_issue 10
_journal_name_full 'Acta Crystallographica Section E'
_journal_page_first o4425
_journal_page_last o4426
_journal_paper_doi 10.1107/S1600536806036051
_journal_volume 62
_journal_year 2006
_chemical_formula_iupac 'C21 H14 Cl2 N4 O3'
_chemical_formula_moiety 'C21 H14 Cl2 N4 O3'
_chemical_formula_sum 'C21 H14 Cl2 N4 O3'
_chemical_formula_weight 441.26
_chemical_name_systematic
;
3-(3H-Benzotriazol-1-yl)-1-(2,5-dichlorophenyl)-2-oxopropyl nicotinate
;
_space_group_IT_number 2
_symmetry_cell_setting triclinic
_symmetry_space_group_name_Hall '-P 1'
_symmetry_space_group_name_H-M 'P -1'
_atom_sites_solution_hydrogens geom
_atom_sites_solution_primary direct
_atom_sites_solution_secondary difmap
_audit_creation_method SHELXL-97
_cell_angle_alpha 105.048(4)
_cell_angle_beta 93.677(4)
_cell_angle_gamma 99.606(4)
_cell_formula_units_Z 2
_cell_length_a 6.1578(14)
_cell_length_b 10.779(3)
_cell_length_c 16.166(4)
_cell_measurement_reflns_used 721
_cell_measurement_temperature 293(2)
_cell_measurement_theta_max 25.8
_cell_measurement_theta_min 1.5
_cell_volume 1015.2(4)
_computing_cell_refinement 'SAINT (Siemens, 1996)'
_computing_data_collection 'SMART (Siemens, 1996)'
_computing_data_reduction SAINT
_computing_molecular_graphics 'SHELXTL (Sheldrick, 1997b)'
_computing_publication_material
;
SHELXTL, PARST (Nardelli, 1995) and PLATON (Spek, 2003)
;
_computing_structure_refinement 'SHELXL97 (Sheldrick, 1997a)'
_computing_structure_solution 'SHELXS97 (Sheldrick, 1997a)'
_diffrn_ambient_temperature 293(2)
_diffrn_detector_area_resol_mean 8.33
_diffrn_measured_fraction_theta_full 0.972
_diffrn_measured_fraction_theta_max 0.972
_diffrn_measurement_device_type
;
Siemens SMART 1000 CCD area-detector
;
_diffrn_measurement_method \w
_diffrn_radiation_monochromator graphite
_diffrn_radiation_source 'fine-focus sealed tube'
_diffrn_radiation_type MoK\a
_diffrn_radiation_wavelength 0.71073
_diffrn_reflns_av_R_equivalents 0.0249
_diffrn_reflns_av_sigmaI/netI 0.0698
_diffrn_reflns_limit_h_max 7
_diffrn_reflns_limit_h_min -7
_diffrn_reflns_limit_k_max 11
_diffrn_reflns_limit_k_min -13
_diffrn_reflns_limit_l_max 19
_diffrn_reflns_limit_l_min -19
_diffrn_reflns_number 5721
_diffrn_reflns_theta_full 26.05
_diffrn_reflns_theta_max 26.05
_diffrn_reflns_theta_min 1.31
_diffrn_standards_number 0
_exptl_absorpt_coefficient_mu 0.351
_exptl_absorpt_correction_T_max 0.9624
_exptl_absorpt_correction_T_min 0.8840
_exptl_absorpt_correction_type multi-scan
_exptl_absorpt_process_details '(SADABS; Sheldrick, 1996)'
_exptl_crystal_colour colourless
_exptl_crystal_density_diffrn 1.444
_exptl_crystal_density_method 'not measured'
_exptl_crystal_description column
_exptl_crystal_F_000 452
_exptl_crystal_size_max 0.36
_exptl_crystal_size_mid 0.12
_exptl_crystal_size_min 0.11
_refine_diff_density_max 0.279
_refine_diff_density_min -0.260
_refine_ls_extinction_method none
_refine_ls_goodness_of_fit_ref 1.002
_refine_ls_hydrogen_treatment constr
_refine_ls_matrix_type full
_refine_ls_number_parameters 271
_refine_ls_number_reflns 3902
_refine_ls_number_restraints 0
_refine_ls_restrained_S_all 1.002
_refine_ls_R_factor_all 0.1469
_refine_ls_R_factor_gt 0.0698
_refine_ls_shift/su_max 0.000
_refine_ls_shift/su_mean 0.000
_refine_ls_structure_factor_coef Fsqd
_refine_ls_weighting_details 'calc w=1/[\s^2^(Fo^2^)+(0.0582P)^2^+0.3295P] where P=(Fo^2^+2Fc^2^)/3'
_refine_ls_weighting_scheme calc
_refine_ls_wR_factor_gt 0.1334
_refine_ls_wR_factor_ref 0.1708
_reflns_number_gt 1932
_reflns_number_total 3902
_reflns_threshold_expression I>2\s(I)
_cod_data_source_file sj2121.cif
_cod_data_source_block I
_cod_depositor_comments
;
The following automatic conversions were performed:
'_symmetry_cell_setting' value 'Triclinic' changed to 'triclinic'
according to '/home/saulius/struct/CIF-dictionaries/cif_core.dic'
dictionary named 'cif_core.dic' version 2.4.1 from 2010-06-29.

Automatic conversion script
Id: cif_fix_enum 1527 2010-12-29 10:47:43Z saulius 

The following automatic conversions were performed:

'_symmetry_cell_setting' value 'Triclinic' changed to 'triclinic'
according to /home/saulius/struct/CIF-dictionaries/cif_core.dic
dictionary named 'cif_core.dic' version 2.4.1 from 2010-06-29.

Automatic conversion script
Id: cif_fix_values 1715 2011-07-08 13:25:40Z adriana 
;
_cod_database_code 2210788
_cod_database_fobs_code 2210788

loop_
_symmetry_equiv_pos_as_xyz
'x, y, z'
'-x, -y, -z'

loop_
_atom_site_type_symbol
_atom_site_label
_atom_site_fract_x
_atom_site_fract_y
_atom_site_fract_z
_atom_site_U_iso_or_equiv
_atom_site_adp_type
_atom_site_calc_flag
_atom_site_refinement_flags
_atom_site_occupancy
O O2 0.8905(4) 0.2352(2) 0.24658(14) 0.0500(6) Uani d . 1
Cl Cl2 0.6106(3) 0.47650(17) 0.11363(10) 0.1280(7) Uani d . 1
Cl Cl1 1.2587(3) 0.1190(2) -0.04160(11) 0.1687(9) Uani d . 1
N N4 1.4109(5) 0.5097(3) 0.38646(18) 0.0518(8) Uani d . 1
N N2 1.7641(5) 0.5667(3) 0.4236(2) 0.0670(10) Uani d . 1
C C21 1.4403(6) 0.6340(4) 0.4383(2) 0.0494(9) Uani d . 1
C C16 1.6657(6) 0.6688(4) 0.4618(2) 0.0529(10) Uani d . 1
C C9 0.7175(6) 0.0303(4) 0.2560(2) 0.0509(9) Uani d . 1
N N3 1.6086(5) 0.4711(3) 0.3784(2) 0.0631(9) Uani d . 1
C C14 1.1013(6) 0.4497(4) 0.2703(2) 0.0506(9) Uani d . 1
O O1 1.1666(5) 0.5475(3) 0.24977(17) 0.0797(9) Uani d . 1
C C6 0.9125(6) 0.3234(4) 0.1236(2) 0.0562(10) Uani d . 1
C C12 0.7794(10) -0.1966(5) 0.2866(3) 0.0874(15) Uani d . 1
H H12A 0.7990 -0.2753 0.2967 0.105 Uiso calc R 1
C C1 0.7904(8) 0.3770(5) 0.0712(3) 0.0823(14) Uani d . 1
C C17 1.7582(6) 0.7927(4) 0.5172(2) 0.0655(12) Uani d . 1
H H17A 1.9101 0.8174 0.5336 0.079 Uiso calc R 1
C C20 1.2959(7) 0.7177(5) 0.4658(3) 0.0786(14) Uani d . 1
H H20A 1.1443 0.6942 0.4486 0.094 Uiso calc R 1
C C10 0.5333(7) -0.0654(4) 0.2516(3) 0.0725(12) Uani d . 1
H H10A 0.3915 -0.0522 0.2379 0.087 Uiso calc R 1
N N1 0.9578(7) -0.1078(4) 0.2909(2) 0.0851(12) Uani d . 1
C C11 0.5657(9) -0.1811(5) 0.2682(3) 0.0837(15) Uani d . 1
H H11A 0.4458 -0.2469 0.2670 0.100 Uiso calc R 1
C C4 1.0755(9) 0.2178(5) 0.0009(3) 0.0998(17) Uani d . 1
C C19 1.3919(7) 0.8383(5) 0.5204(3) 0.0885(15) Uani d . 1
H H19A 1.3016 0.8979 0.5411 0.106 Uiso calc R 1
C C3 0.9534(12) 0.2716(7) -0.0505(4) 0.121(2) Uani d . 1
H H3B 0.9687 0.2548 -0.1090 0.145 Uiso calc R 1
C C2 0.8106(11) 0.3492(7) -0.0156(4) 0.122(2) Uani d . 1
H H2B 0.7263 0.3836 -0.0507 0.146 Uiso calc R 1
C C5 1.0561(7) 0.2445(4) 0.0877(3) 0.0709(12) Uani d . 1
H H5A 1.1402 0.2092 0.1223 0.085 Uiso calc R 1
C C13 0.9243(7) 0.0037(4) 0.2758(2) 0.0652(11) Uani d . 1
H H13A 1.0479 0.0681 0.2788 0.078 Uiso calc R 1
C C18 1.6196(7) 0.8742(4) 0.5458(3) 0.0763(13) Uani d . 1
H H18A 1.6767 0.9564 0.5833 0.092 Uiso calc R 1
O O3 0.5208(4) 0.1812(3) 0.2146(2) 0.0791(9) Uani d . 1
C C7 0.8988(6) 0.3525(3) 0.2195(2) 0.0490(9) Uani d . 1
H H7A 0.7650 0.3883 0.2332 0.059 Uiso calc R 1
C C8 0.6919(6) 0.1538(4) 0.2366(2) 0.0536(10) Uani d . 1
C C15 1.2104(6) 0.4175(4) 0.3458(2) 0.0538(10) Uani d . 1
H H15A 1.1063 0.4152 0.3882 0.065 Uiso calc R 1
H H15B 1.2455 0.3308 0.3266 0.065 Uiso calc R 1

loop_
_atom_site_aniso_label
_atom_site_aniso_U_11
_atom_site_aniso_U_22
_atom_site_aniso_U_33
_atom_site_aniso_U_12
_atom_site_aniso_U_13
_atom_site_aniso_U_23
O2 0.0451(15) 0.0464(15) 0.0548(15) -0.0003(12) -0.0024(11) 0.0150(12)
Cl2 0.1402(13) 0.1343(14) 0.1241(12) 0.0618(11) -0.0224(10) 0.0476(10)
Cl1 0.1672(16) 0.1799(18) 0.1137(13) 0.0193(14) 0.0654(12) -0.0422(12)
N4 0.0366(17) 0.060(2) 0.0500(18) -0.0003(15) -0.0005(14) 0.0068(16)
N2 0.0425(19) 0.068(2) 0.077(2) 0.0049(18) -0.0004(17) 0.0009(19)
C21 0.039(2) 0.060(3) 0.038(2) -0.0016(19) 0.0007(16) 0.0016(18)
C16 0.041(2) 0.065(3) 0.045(2) 0.0029(19) -0.0011(17) 0.007(2)
C9 0.056(2) 0.046(2) 0.042(2) -0.0039(19) 0.0062(17) 0.0047(17)
N3 0.048(2) 0.063(2) 0.068(2) 0.0061(18) 0.0017(17) 0.0053(18)
C14 0.058(2) 0.043(2) 0.043(2) -0.0006(19) 0.0007(17) 0.0064(18)
O1 0.100(2) 0.0577(19) 0.070(2) -0.0194(17) -0.0152(16) 0.0240(15)
C6 0.062(3) 0.053(2) 0.045(2) -0.007(2) -0.0054(19) 0.0112(19)
C12 0.122(5) 0.063(3) 0.076(3) -0.002(3) 0.009(3) 0.030(3)
C1 0.091(3) 0.084(4) 0.063(3) -0.001(3) -0.016(3) 0.020(3)
C17 0.046(2) 0.077(3) 0.058(2) 0.000(2) -0.0015(19) 0.000(2)
C20 0.041(2) 0.088(3) 0.083(3) 0.008(2) 0.000(2) -0.015(3)
C10 0.066(3) 0.067(3) 0.071(3) -0.007(2) 0.016(2) 0.007(2)
N1 0.097(3) 0.058(3) 0.097(3) -0.002(2) -0.010(2) 0.031(2)
C11 0.099(4) 0.059(3) 0.082(3) -0.019(3) 0.025(3) 0.018(3)
C4 0.109(4) 0.098(4) 0.063(3) -0.016(3) 0.017(3) -0.010(3)
C19 0.059(3) 0.084(4) 0.095(3) 0.014(3) 0.007(3) -0.022(3)
C3 0.143(6) 0.139(6) 0.050(3) -0.031(5) 0.005(4) 0.013(4)
C2 0.147(6) 0.143(6) 0.065(4) 0.004(5) -0.024(4) 0.034(4)
C5 0.076(3) 0.074(3) 0.049(3) 0.003(2) 0.005(2) 0.001(2)
C13 0.072(3) 0.046(3) 0.069(3) -0.007(2) -0.005(2) 0.016(2)
C18 0.061(3) 0.075(3) 0.067(3) -0.003(2) -0.002(2) -0.014(2)
O3 0.0459(17) 0.074(2) 0.109(2) 0.0022(15) -0.0073(16) 0.0201(17)
C7 0.048(2) 0.046(2) 0.047(2) 0.0033(18) -0.0017(17) 0.0089(18)
C8 0.046(2) 0.052(3) 0.047(2) -0.006(2) -0.0005(18) -0.0028(18)
C15 0.047(2) 0.055(2) 0.051(2) -0.0012(18) -0.0028(17) 0.0098(19)

loop_
_atom_type_symbol
_atom_type_description
_atom_type_scat_dispersion_real
_atom_type_scat_dispersion_imag
_atom_type_scat_source
C C 0.0033 0.0016 'International Tables Vol C Tables 4.2.6.8 and 6.1.1.4'
H H 0.0000 0.0000 'International Tables Vol C Tables 4.2.6.8 and 6.1.1.4'
N N 0.0061 0.0033 'International Tables Vol C Tables 4.2.6.8 and 6.1.1.4'
O O 0.0106 0.0060 'International Tables Vol C Tables 4.2.6.8 and 6.1.1.4'
Cl Cl 0.1484 0.1585 'International Tables Vol C Tables 4.2.6.8 and 6.1.1.4'

loop_
_geom_angle_atom_site_label_1
_geom_angle_atom_site_label_2
_geom_angle_atom_site_label_3
_geom_angle
C8 O2 C7 118.1(3)
N3 N4 C21 110.2(3)
N3 N4 C15 119.1(3)
C21 N4 C15 130.7(3)
N3 N2 C16 107.9(3)
N4 C21 C16 104.1(3)
N4 C21 C20 133.1(3)
C16 C21 C20 122.7(4)
N2 C16 C21 109.2(3)
N2 C16 C17 130.5(4)
C21 C16 C17 120.3(4)
C10 C9 C13 117.9(4)
C10 C9 C8 120.3(4)
C13 C9 C8 121.8(4)
N2 N3 N4 108.6(3)
O1 C14 C15 122.8(3)
O1 C14 C7 120.1(3)
C15 C14 C7 117.0(3)
C5 C6 C1 119.2(4)
C5 C6 C7 118.7(4)
C1 C6 C7 122.0(4)
N1 C12 C11 124.6(5)
N1 C12 H12A 117.7
C11 C12 H12A 117.7
C2 C1 C6 120.0(5)
C2 C1 Cl2 119.3(5)
C6 C1 Cl2 120.7(4)
C18 C17 C16 117.7(4)
C18 C17 H17A 121.2
C16 C17 H17A 121.2
C19 C20 C21 115.5(4)
C19 C20 H20A 122.2
C21 C20 H20A 122.2
C9 C10 C11 118.3(4)
C9 C10 H10A 120.8
C11 C10 H10A 120.8
C12 N1 C13 116.2(4)
C12 C11 C10 118.5(4)
C12 C11 H11A 120.7
C10 C11 H11A 120.7
C5 C4 C3 120.0(5)
C5 C4 Cl1 118.8(5)
C3 C4 Cl1 121.2(5)
C20 C19 C18 122.4(4)
C20 C19 H19A 118.8
C18 C19 H19A 118.8
C2 C3 C4 120.1(6)
C2 C3 H3B 120.0
C4 C3 H3B 120.0
C3 C2 C1 120.4(6)
C3 C2 H2B 119.8
C1 C2 H2B 119.8
C4 C5 C6 120.2(5)
C4 C5 H5A 119.9
C6 C5 H5A 119.9
N1 C13 C9 124.4(4)
N1 C13 H13A 117.8
C9 C13 H13A 117.8
C17 C18 C19 121.4(4)
C17 C18 H18A 119.3
C19 C18 H18A 119.3
O2 C7 C6 110.3(3)
O2 C7 C14 107.0(3)
C6 C7 C14 111.4(3)
O2 C7 H7A 109.4
C6 C7 H7A 109.4
C14 C7 H7A 109.4
O3 C8 O2 123.1(4)
O3 C8 C9 125.9(4)
O2 C8 C9 111.0(3)
N4 C15 C14 113.5(3)
N4 C15 H15A 108.9
C14 C15 H15A 108.9
N4 C15 H15B 108.9
C14 C15 H15B 108.9
H15A C15 H15B 107.7

loop_
_geom_bond_atom_site_label_1
_geom_bond_atom_site_label_2
_geom_bond_distance
O2 C8 1.355(4)
O2 C7 1.436(4)
Cl2 C1 1.720(5)
Cl1 C4 1.731(6)
N4 N3 1.354(4)
N4 C21 1.359(4)
N4 C15 1.446(4)
N2 N3 1.305(4)
N2 C16 1.370(5)
C21 C16 1.377(5)
C21 C20 1.383(5)
C16 C17 1.404(5)
C9 C10 1.384(5)
C9 C13 1.386(5)
C9 C8 1.475(5)
C14 O1 1.200(4)
C14 C15 1.503(5)
C14 C7 1.521(5)
C6 C5 1.380(5)
C6 C1 1.390(5)
C6 C7 1.511(5)
C12 N1 1.316(6)
C12 C11 1.377(6)
C12 H12A 0.9300
C1 C2 1.376(7)
C17 C18 1.343(5)
C17 H17A 0.9300
C20 C19 1.379(5)
C20 H20A 0.9300
C10 C11 1.385(6)
C10 H10A 0.9300
N1 C13 1.333(5)
C11 H11A 0.9300
C4 C5 1.374(6)
C4 C3 1.381(8)
C19 C18 1.395(5)
C19 H19A 0.9300
C3 C2 1.362(8)
C3 H3B 0.9300
C2 H2B 0.9300
C5 H5A 0.9300
C13 H13A 0.9300
C18 H18A 0.9300
O3 C8 1.198(4)
C7 H7A 0.9800
C15 H15A 0.9700
C15 H15B 0.9700

loop_
_geom_hbond_atom_site_label_D
_geom_hbond_atom_site_label_H
_geom_hbond_atom_site_label_A
_geom_hbond_site_symmetry_A
_geom_hbond_distance_DH
_geom_hbond_distance_HA
_geom_hbond_distance_DA
_geom_hbond_angle_DHA
_geom_hbond_publ_flag
C7 H7A N3 1_455 0.98 2.59 3.327(5) 132 yes
C11 H11A O1 1_445 0.93 2.51 3.427(6) 169 yes
C20 H20A N2 1_455 0.93 2.46 3.346(6) 160 yes

loop_
_geom_torsion_atom_site_label_1
_geom_torsion_atom_site_label_2
_geom_torsion_atom_site_label_3
_geom_torsion_atom_site_label_4
_geom_torsion
N3 N4 C21 C16 -0.3(4)
C15 N4 C21 C16 175.9(3)
N3 N4 C21 C20 179.1(4)
C15 N4 C21 C20 -4.7(7)
N3 N2 C16 C21 -0.4(4)
N3 N2 C16 C17 179.1(4)
N4 C21 C16 N2 0.5(4)
C20 C21 C16 N2 -179.0(4)
N4 C21 C16 C17 -179.2(3)
C20 C21 C16 C17 1.3(6)
C16 N2 N3 N4 0.2(4)
C21 N4 N3 N2 0.1(4)
C15 N4 N3 N2 -176.7(3)
C5 C6 C1 C2 1.2(7)
C7 C6 C1 C2 179.1(4)
C5 C6 C1 Cl2 -179.7(3)
C7 C6 C1 Cl2 -1.8(6)
N2 C16 C17 C18 -179.6(4)
C21 C16 C17 C18 0.0(6)
N4 C21 C20 C19 179.1(4)
C16 C21 C20 C19 -1.5(7)
C13 C9 C10 C11 0.7(5)
C8 C9 C10 C11 178.4(3)
C11 C12 N1 C13 -0.2(7)
N1 C12 C11 C10 1.0(7)
C9 C10 C11 C12 -1.2(6)
C21 C20 C19 C18 0.5(7)
C5 C4 C3 C2 -1.2(9)
Cl1 C4 C3 C2 -179.9(5)
C4 C3 C2 C1 1.5(10)
C6 C1 C2 C3 -1.5(9)
Cl2 C1 C2 C3 179.4(5)
C3 C4 C5 C6 1.0(7)
Cl1 C4 C5 C6 179.7(3)
C1 C6 C5 C4 -1.0(6)
C7 C6 C5 C4 -178.9(4)
C12 N1 C13 C9 -0.4(6)
C10 C9 C13 N1 0.1(6)
C8 C9 C13 N1 -177.5(4)
C16 C17 C18 C19 -0.9(7)
C20 C19 C18 C17 0.7(8)
C8 O2 C7 C6 -82.6(4)
C8 O2 C7 C14 156.1(3)
C5 C6 C7 O2 -44.4(4)
C1 C6 C7 O2 137.8(4)
C5 C6 C7 C14 74.3(4)
C1 C6 C7 C14 -103.6(4)
O1 C14 C7 O2 167.7(3)
C15 C14 C7 O2 -12.8(4)
O1 C14 C7 C6 47.2(5)
C15 C14 C7 C6 -133.3(3)
C7 O2 C8 O3 -7.8(5)
C7 O2 C8 C9 172.0(3)
C10 C9 C8 O3 -1.7(6)
C13 C9 C8 O3 175.9(4)
C10 C9 C8 O2 178.5(3)
C13 C9 C8 O2 -3.9(5)
N3 N4 C15 C14 -110.0(4)
C21 N4 C15 C14 74.1(5)
O1 C14 C15 N4 -4.9(5)
C7 C14 C15 N4 175.6(3)
